data_4110410
loop_
_publ_author_name
'Jonathan S. Owen'
'Jay A. Labinger'
'John E. Bercaw'

_publ_section_title
;
 Kinetics and Mechanism of Methane, Methanol, and Dimethyl Ether C-H
 Activation with Electrophilic Platinum Complexes
;
_journal_name_full 'Journal of the American Chemical Society'
_journal_page_first 2005
_journal_page_last 2016
_journal_paper_doi 10.1021/ja056387t
_journal_volume 128
_journal_year 2006
_chemical_formula_moiety 'C67 H102 N4 O Pt2, 2(C20 H2 B F18 O)'
_chemical_formula_sum 'C107 H106 B2 F36 N4 O3 Pt2'
_chemical_formula_weight 2591.76
_chemical_name_systematic
; 
 ? 
;
_space_group_IT_number 2
_symmetry_cell_setting triclinic
_symmetry_space_group_name_Hall '-P 1'
_symmetry_space_group_name_H-M 'P -1'
_atom_sites_solution_hydrogens geom
_atom_sites_solution_primary 'Patterson method'
_atom_sites_solution_secondary difmap
_audit_creation_method SHELXL-97
_cell_angle_alpha 63.6320(10)
_cell_angle_beta 73.3540(10)
_cell_angle_gamma 88.6650(10)
_cell_formula_units_Z 1
_cell_length_a 12.3114(3)
_cell_length_b 15.4916(4)
_cell_length_c 16.6024(4)
_cell_measurement_reflns_used 24396
_cell_measurement_temperature 100(2)
_cell_measurement_theta_max 34.86
_cell_measurement_theta_min 2.42
_cell_volume 2698.14(12)
_computing_cell_refinement 'Bruker SAINT v6.45A'
_computing_data_collection 'Bruker SMART v5.630'
_computing_data_reduction 'Bruker SAINT v6.45A'
_computing_molecular_graphics 'Bruker XP v5.1'
_computing_publication_material 'Bruker XCIF v6.12'
_computing_structure_refinement 'Bruker XL v6.12'
_computing_structure_solution 'Bruker XS v6.12'
_diffrn_ambient_temperature 100(2)
_diffrn_measured_fraction_theta_full 0.873
_diffrn_measured_fraction_theta_max 0.873
_diffrn_measurement_device_type 'Bruker SMART 1000'
_diffrn_measurement_method '\w scans at 7 \f settings'
_diffrn_radiation_monochromator graphite
_diffrn_radiation_source 'normal-focus sealed tube'
_diffrn_radiation_type MoK\a
_diffrn_radiation_wavelength 0.71073
_diffrn_reflns_av_R_equivalents 0.0603
_diffrn_reflns_av_sigmaI/netI 0.0677
_diffrn_reflns_limit_h_max 22
_diffrn_reflns_limit_h_min -22
_diffrn_reflns_limit_k_max 26
_diffrn_reflns_limit_k_min -27
_diffrn_reflns_limit_l_max 30
_diffrn_reflns_limit_l_min -27
_diffrn_reflns_number 74339
_diffrn_reflns_theta_full 40.43
_diffrn_reflns_theta_max 40.43
_diffrn_reflns_theta_min 1.74
_exptl_absorpt_coefficient_mu 2.703
_exptl_absorpt_correction_T_max 1.000000
_exptl_absorpt_correction_T_min 0.831789
_exptl_absorpt_correction_type SADABS
_exptl_crystal_colour Orange
_exptl_crystal_density_diffrn 1.595
_exptl_crystal_density_meas 0
_exptl_crystal_description Block
_exptl_crystal_F_000 1290
_exptl_crystal_size_max 0.29
_exptl_crystal_size_mid 0.25
_exptl_crystal_size_min 0.18
_refine_diff_density_max 4.787
_refine_diff_density_min -1.420
_refine_diff_density_rms 0.168
_refine_ls_extinction_method none
_refine_ls_goodness_of_fit_ref 1.748
_refine_ls_hydrogen_treatment Riding
_refine_ls_matrix_type 'Full matrix'
_refine_ls_number_parameters 703
_refine_ls_number_reflns 29995
_refine_ls_number_restraints 0
_refine_ls_restrained_S_all 1.748
_refine_ls_R_factor_all 0.1021
_refine_ls_R_factor_gt 0.0592
_refine_ls_shift/su_max 0.001
_refine_ls_shift/su_mean 0.000
_refine_ls_structure_factor_coef Fsqd
_refine_ls_weighting_details w=1/s^2^(Fo^2^)
_refine_ls_weighting_scheme sigma
_refine_ls_wR_factor_gt 0.1068
_refine_ls_wR_factor_ref 0.1148
_reflns_number_gt 19566
_reflns_number_total 29995
_reflns_threshold_expression >2sigma(I)
_cod_data_source_file ja056387tsi20050916_013205.cif
_cod_data_source_block jso28
_cod_depositor_comments
;
The following automatic conversions were performed:

'_atom_sites_solution_secondary' value 'Difference Fourier map' was
changed to 'difmap'.

'_atom_sites_solution_hydrogens' value 'Geometric positions' was
changed to 'geom'.

Automatic conversion script
Id: cif_fix_values 6452 2018-10-05 10:23:21Z andrius 
;
_cod_database_code 4110410

loop_
_symmetry_equiv_pos_as_xyz
'x, y, z'
'-x, -y, -z'

loop_
_atom_site_label
_atom_site_type_symbol
_atom_site_fract_x
_atom_site_fract_y
_atom_site_fract_z
_atom_site_U_iso_or_equiv
_atom_site_adp_type
_atom_site_occupancy
_atom_site_symmetry_multiplicity
_atom_site_calc_flag
_atom_site_refinement_flags
Pt1 Pt 0.433691(11) 0.023253(8) 0.062216(8) 0.03062(4) Uani 1 1 d .
N1 N 0.3224(2) -0.03683(19) 0.20069(18) 0.0333(5) Uani 1 1 d .
N2 N 0.3757(2) 0.14347(18) 0.08177(18) 0.0325(5) Uani 1 1 d .
C1 C 0.2812(3) 0.0217(2) 0.2349(2) 0.0358(7) Uani 1 1 d .
C2 C 0.3102(3) 0.1276(2) 0.1643(2) 0.0352(7) Uani 1 1 d .
C3 C 0.2125(4) -0.0064(3) 0.3348(2) 0.0460(9) Uani 1 1 d .
H3A H 0.1965 -0.0773 0.3703 0.069 Uiso 1 1 calc R
H3B H 0.1405 0.0220 0.3361 0.069 Uiso 1 1 calc R
H3C H 0.2556 0.0177 0.3636 0.069 Uiso 1 1 calc R
C4 C 0.2604(3) 0.2024(2) 0.1925(2) 0.0403(7) Uani 1 1 d .
H4A H 0.2998 0.2668 0.1445 0.060 Uiso 1 1 calc R
H4B H 0.2698 0.1891 0.2535 0.060 Uiso 1 1 calc R
H4C H 0.1790 0.2004 0.1981 0.060 Uiso 1 1 calc R
C5 C 0.2829(3) -0.1391(2) 0.2582(2) 0.0371(7) Uani 1 1 d .
C6 C 0.3531(4) -0.2017(3) 0.3022(3) 0.0464(8) Uani 1 1 d .
H6 H 0.4275 -0.1779 0.2949 0.056 Uiso 1 1 calc R
C7 C 0.3131(5) -0.3004(3) 0.3575(3) 0.0561(11) Uani 1 1 d .
C8 C 0.2012(4) -0.3315(3) 0.3681(3) 0.0507(10) Uani 1 1 d .
H8 H 0.1731 -0.3984 0.4059 0.061 Uiso 1 1 calc R
C9 C 0.1303(4) -0.2682(2) 0.3255(2) 0.0440(8) Uani 1 1 d .
C10 C 0.1730(3) -0.1709(2) 0.2690(2) 0.0386(7) Uani 1 1 d .
H10 H 0.1269 -0.1261 0.2378 0.046 Uiso 1 1 calc R
C11 C 0.3880(6) -0.3711(4) 0.4095(4) 0.0832(18) Uani 1 1 d .
C12 C 0.5049(8) -0.3489(7) 0.3499(5) 0.153(5) Uani 1 1 d .
H12A H 0.5514 -0.3950 0.3837 0.229 Uiso 1 1 calc R
H12B H 0.5339 -0.2828 0.3331 0.229 Uiso 1 1 calc R
H12C H 0.5090 -0.3537 0.2922 0.229 Uiso 1 1 calc R
C13 C 0.3874(6) -0.3557(8) 0.4943(4) 0.133(4) Uani 1 1 d .
H13A H 0.4360 -0.3992 0.5278 0.200 Uiso 1 1 calc R
H13B H 0.3091 -0.3698 0.5371 0.200 Uiso 1 1 calc R
H13C H 0.4166 -0.2882 0.4724 0.200 Uiso 1 1 calc R
C14 C 0.3391(14) -0.4733(6) 0.4479(14) 0.341(14) Uani 1 1 d .
H14A H 0.3605 -0.4933 0.3977 0.511 Uiso 1 1 calc R
H14B H 0.2557 -0.4787 0.4721 0.511 Uiso 1 1 calc R
H14C H 0.3688 -0.5153 0.4994 0.511 Uiso 1 1 calc R
C15 C 0.0071(4) -0.3062(3) 0.3457(3) 0.0540(10) Uani 1 1 d .
C16 C -0.0528(5) -0.3548(3) 0.4534(3) 0.0675(13) Uani 1 1 d .
H16A H -0.1316 -0.3801 0.4669 0.101 Uiso 1 1 calc R
H16B H -0.0530 -0.3068 0.4769 0.101 Uiso 1 1 calc R
H16C H -0.0118 -0.4082 0.4848 0.101 Uiso 1 1 calc R
C17 C 0.0058(5) -0.3804(4) 0.3088(4) 0.0795(17) Uani 1 1 d .
H17A H 0.0329 -0.3474 0.2395 0.119 Uiso 1 1 calc R
H17B H -0.0723 -0.4120 0.3307 0.119 Uiso 1 1 calc R
H17C H 0.0558 -0.4292 0.3325 0.119 Uiso 1 1 calc R
C18 C -0.0606(4) -0.2247(4) 0.3002(3) 0.0660(12) Uani 1 1 d .
H18A H -0.0252 -0.1928 0.2314 0.099 Uiso 1 1 calc R
H18B H -0.0608 -0.1772 0.3242 0.099 Uiso 1 1 calc R
H18C H -0.1393 -0.2516 0.3156 0.099 Uiso 1 1 calc R
C19 C 0.4040(3) 0.2430(2) 0.0079(2) 0.0327(6) Uani 1 1 d .
C20 C 0.5120(3) 0.2896(2) -0.0190(2) 0.0343(6) Uani 1 1 d .
H20 H 0.5674 0.2559 0.0089 0.041 Uiso 1 1 calc R
C21 C 0.5391(3) 0.3865(2) -0.0876(3) 0.0391(7) Uani 1 1 d .
C22 C 0.4533(3) 0.4320(2) -0.1266(3) 0.0433(8) Uani 1 1 d .
H22 H 0.4707 0.4979 -0.1733 0.052 Uiso 1 1 calc R
C23 C 0.3458(3) 0.3861(2) -0.1006(2) 0.0394(7) Uani 1 1 d .
C24 C 0.3207(3) 0.2888(2) -0.0320(2) 0.0354(6) Uani 1 1 d .
H24 H 0.2476 0.2545 -0.0130 0.042 Uiso 1 1 calc R
C25 C 0.6575(4) 0.4416(3) -0.1190(3) 0.0515(9) Uani 1 1 d .
C26 C 0.7408(4) 0.3794(3) -0.0749(5) 0.0746(15) Uani 1 1 d .
H26A H 0.8137 0.4193 -0.0967 0.112 Uiso 1 1 calc R
H26B H 0.7527 0.3272 -0.0935 0.112 Uiso 1 1 calc R
H26C H 0.7100 0.3513 -0.0060 0.112 Uiso 1 1 calc R
C27 C 0.6473(5) 0.5298(4) -0.1033(7) 0.111(3) Uani 1 1 d .
H27A H 0.6244 0.5100 -0.0354 0.166 Uiso 1 1 calc R
H27B H 0.5898 0.5666 -0.1300 0.166 Uiso 1 1 calc R
H27C H 0.7212 0.5705 -0.1343 0.166 Uiso 1 1 calc R
C28 C 0.7110(5) 0.4802(4) -0.2297(4) 0.0871(18) Uani 1 1 d .
H28A H 0.7841 0.5201 -0.2520 0.131 Uiso 1 1 calc R
H28B H 0.6586 0.5195 -0.2617 0.131 Uiso 1 1 calc R
H28C H 0.7234 0.4250 -0.2437 0.131 Uiso 1 1 calc R
C29 C 0.2527(4) 0.4402(3) -0.1417(3) 0.0499(9) Uani 1 1 d .
C30 C 0.1568(11) 0.3723(6) -0.1262(11) 0.251(10) Uani 1 1 d .
H30A H 0.0884 0.4057 -0.1299 0.376 Uiso 1 1 calc R
H30B H 0.1411 0.3163 -0.0637 0.376 Uiso 1 1 calc R
H30C H 0.1775 0.3501 -0.1749 0.376 Uiso 1 1 calc R
C31 C 0.1994(8) 0.4924(9) -0.0872(5) 0.169(5) Uani 1 1 d .
H31A H 0.2569 0.5406 -0.0952 0.253 Uiso 1 1 calc R
H31B H 0.1685 0.4460 -0.0202 0.253 Uiso 1 1 calc R
H31C H 0.1376 0.5251 -0.1103 0.253 Uiso 1 1 calc R
C32 C 0.2963(6) 0.5066(7) -0.2414(4) 0.160(5) Uani 1 1 d .
H32A H 0.2324 0.5304 -0.2661 0.241 Uiso 1 1 calc R
H32B H 0.3412 0.4728 -0.2751 0.241 Uiso 1 1 calc R
H32C H 0.3450 0.5615 -0.2507 0.241 Uiso 1 1 calc R
C33 C 0.5286(4) 0.1071(2) -0.0716(3) 0.0487(10) Uani 1 1 d .
H33A H 0.5913 0.1495 -0.0795 0.073 Uiso 0.50 1 d P
H33B H 0.4850 0.1409 -0.1149 0.073 Uiso 0.50 1 d P
H33C H 0.5923 0.1502 -0.0799 0.073 Uiso 0.50 1 d P
O1 O 0.4554(6) 0.1540(4) -0.1356(4) 0.0560(15) Uani 0.50 1 d P
C34 C 0.3604(8) 0.0978(7) -0.1335(6) 0.059(2) Uani 0.50 1 d P
H34A H 0.3884 0.0687 -0.1761 0.088 Uiso 0.50 1 calc PR
H34B H 0.3034 0.1406 -0.1539 0.088 Uiso 0.50 1 calc PR
H34C H 0.3253 0.0464 -0.0690 0.088 Uiso 0.50 1 calc PR
B1A B 0.2067(4) 0.9050(4) 0.7157(4) 0.0495(10) Uani 1 1 d .
O1A O 0.3248(3) 0.8886(3) 0.7085(4) 0.0872(12) Uani 1 1 d .
F2A F 0.2535(2) 0.88602(17) 0.54259(15) 0.0548(6) Uani 1 1 d .
F3A F 0.1577(4) 0.7533(2) 0.51520(18) 0.0866(11) Uani 1 1 d .
F4A F 0.0014(3) 0.6054(2) 0.6611(2) 0.0820(9) Uani 1 1 d .
F5A F -0.0603(2) 0.59688(17) 0.83556(18) 0.0582(6) Uani 1 1 d .
F6A F 0.0268(2) 0.72930(18) 0.86465(15) 0.0562(6) Uani 1 1 d .
F8A F 0.06571(18) 0.98122(16) 0.57663(15) 0.0455(5) Uani 1 1 d .
F9A F 0.0981(3) 1.15905(19) 0.43474(17) 0.0646(7) Uani 1 1 d .
F10A F 0.2542(3) 1.2963(2) 0.4077(2) 0.0891(10) Uani 1 1 d .
F11A F 0.3745(5) 1.2528(3) 0.5320(4) 0.145(2) Uani 1 1 d .
F12A F 0.3474(4) 1.0755(3) 0.6741(3) 0.1104(15) Uani 1 1 d .
F14A F 0.2900(3) 0.8669(2) 0.8874(2) 0.0823(9) Uani 1 1 d .
F15A F 0.1613(4) 0.8582(3) 1.0501(2) 0.1028(13) Uani 1 1 d .
F16A F -0.0631(4) 0.8891(2) 1.0773(2) 0.0948(12) Uani 1 1 d .
F17A F -0.1526(3) 0.9382(2) 0.93294(18) 0.0695(7) Uani 1 1 d .
F18A F -0.02633(19) 0.94265(18) 0.77173(15) 0.0494(5) Uani 1 1 d .
F19A F 0.5165(4) 0.8741(7) 0.7551(6) 0.207(4) Uani 1 1 d .
F20A F 0.5656(5) 0.8525(6) 0.6399(4) 0.166(3) Uani 1 1 d .
F21A F 0.5106(6) 0.7266(6) 0.7617(6) 0.239(5) Uani 1 1 d .
C1A C 0.1427(3) 0.8188(3) 0.7042(2) 0.0386(7) Uani 1 1 d .
C2A C 0.1739(3) 0.8167(3) 0.6176(3) 0.0448(8) Uani 1 1 d .
C3A C 0.1272(4) 0.7480(3) 0.6011(3) 0.0550(10) Uani 1 1 d .
C4A C 0.0468(4) 0.6737(3) 0.6756(3) 0.0546(10) Uani 1 1 d .
C5A C 0.0159(3) 0.6702(3) 0.7625(3) 0.0447(8) Uani 1 1 d .
C6A C 0.0634(3) 0.7408(3) 0.7752(2) 0.0401(7) Uani 1 1 d .
C7A C 0.2101(4) 1.0150(3) 0.6309(3) 0.0486(9) Uani 1 1 d .
C8A C 0.1460(3) 1.0440(3) 0.5688(3) 0.0433(8) Uani 1 1 d .
C9A C 0.1602(4) 1.1370(3) 0.4939(3) 0.0521(10) Uani 1 1 d .
C10A C 0.2370(5) 1.2059(3) 0.4799(3) 0.0678(13) Uani 1 1 d .
C11A C 0.2994(6) 1.1841(4) 0.5414(5) 0.0865(18) Uani 1 1 d .
C12A C 0.2840(5) 1.0903(4) 0.6143(4) 0.0704(14) Uani 1 1 d .
C13A C 0.1392(4) 0.9044(3) 0.8181(3) 0.0498(9) Uani 1 1 d .
C14A C 0.1806(5) 0.8842(3) 0.8942(4) 0.0673(14) Uani 1 1 d .
C15A C 0.1116(6) 0.8792(4) 0.9812(3) 0.0722(15) Uani 1 1 d .
C16A C 0.0013(6) 0.8951(3) 0.9937(3) 0.0683(14) Uani 1 1 d .
C17A C -0.0442(5) 0.9190(3) 0.9221(3) 0.0580(11) Uani 1 1 d .
C18A C 0.0262(4) 0.9232(3) 0.8375(3) 0.0479(9) Uani 1 1 d .
C19A C 0.3693(7) 0.8122(9) 0.7211(10) 0.166(5) Uani 1 1 d .
H19A H 0.3656 0.7946 0.6714 0.199 Uiso 1 1 calc R
H19B H 0.3241 0.7593 0.7828 0.199 Uiso 1 1 calc R
C20A C 0.4909(8) 0.8190(10) 0.7196(9) 0.141(4) Uani 1 1 d .

loop_
_atom_site_aniso_label
_atom_site_aniso_U_11
_atom_site_aniso_U_22
_atom_site_aniso_U_33
_atom_site_aniso_U_23
_atom_site_aniso_U_13
_atom_site_aniso_U_12
Pt1 0.04469(7) 0.02171(5) 0.02566(6) -0.01228(4) -0.00911(4) 0.00936(4)
N1 0.0470(15) 0.0279(12) 0.0249(12) -0.0127(10) -0.0104(10) 0.0084(10)
N2 0.0444(15) 0.0247(11) 0.0290(13) -0.0129(10) -0.0115(10) 0.0092(10)
C1 0.0506(19) 0.0271(14) 0.0308(15) -0.0148(12) -0.0119(13) 0.0102(12)
C2 0.0521(19) 0.0269(14) 0.0321(15) -0.0167(12) -0.0159(13) 0.0147(13)
C3 0.071(2) 0.0364(17) 0.0278(16) -0.0185(13) -0.0063(15) 0.0131(16)
C4 0.054(2) 0.0334(16) 0.0369(17) -0.0236(14) -0.0074(14) 0.0120(14)
C5 0.063(2) 0.0259(13) 0.0218(13) -0.0112(11) -0.0116(13) 0.0113(13)
C6 0.074(3) 0.0319(16) 0.0386(18) -0.0148(14) -0.0275(17) 0.0162(16)
C7 0.105(4) 0.0325(17) 0.041(2) -0.0156(15) -0.039(2) 0.027(2)
C8 0.095(3) 0.0246(15) 0.0337(18) -0.0120(13) -0.0246(18) 0.0118(17)
C9 0.075(3) 0.0274(15) 0.0258(15) -0.0133(12) -0.0073(15) 0.0050(15)
C10 0.060(2) 0.0265(14) 0.0266(15) -0.0119(12) -0.0106(13) 0.0104(13)
C11 0.128(5) 0.044(2) 0.083(4) -0.013(2) -0.071(4) 0.032(3)
C12 0.169(8) 0.193(9) 0.066(4) -0.032(5) -0.047(4) 0.147(7)
C13 0.084(4) 0.229(10) 0.045(3) -0.021(4) -0.030(3) 0.047(5)
C14 0.40(2) 0.053(4) 0.67(3) -0.076(10) -0.47(3) 0.084(8)
C15 0.077(3) 0.0363(19) 0.0378(19) -0.0159(15) -0.0029(18) -0.0042(18)
C16 0.089(3) 0.042(2) 0.047(2) -0.0133(18) 0.004(2) 0.007(2)
C17 0.082(3) 0.077(3) 0.083(4) -0.057(3) 0.006(3) -0.021(3)
C18 0.066(3) 0.063(3) 0.053(3) -0.017(2) -0.011(2) -0.010(2)
C19 0.0453(17) 0.0229(12) 0.0288(14) -0.0124(11) -0.0089(12) 0.0082(11)
C20 0.0467(18) 0.0255(13) 0.0354(16) -0.0173(12) -0.0142(13) 0.0123(12)
C21 0.053(2) 0.0230(13) 0.0441(18) -0.0185(13) -0.0135(14) 0.0091(13)
C22 0.065(2) 0.0202(13) 0.0406(18) -0.0118(12) -0.0144(16) 0.0126(14)
C23 0.055(2) 0.0304(15) 0.0352(16) -0.0161(13) -0.0165(14) 0.0167(14)
C24 0.0447(18) 0.0299(14) 0.0324(15) -0.0155(12) -0.0114(13) 0.0088(12)
C25 0.056(2) 0.0244(15) 0.075(3) -0.0242(17) -0.0182(19) 0.0087(14)
C26 0.055(3) 0.040(2) 0.116(4) -0.030(3) -0.020(3) 0.0107(19)
C27 0.069(3) 0.062(3) 0.239(9) -0.096(5) -0.057(5) 0.026(3)
C28 0.076(4) 0.061(3) 0.083(4) -0.011(3) 0.000(3) -0.009(3)
C29 0.060(2) 0.0397(19) 0.046(2) -0.0130(16) -0.0235(17) 0.0198(17)
C30 0.290(15) 0.075(5) 0.45(2) -0.042(9) -0.326(17) 0.042(7)
C31 0.167(8) 0.291(13) 0.096(5) -0.115(7) -0.077(5) 0.190(9)
C32 0.084(4) 0.214(9) 0.046(3) 0.042(4) -0.001(3) 0.077(5)
C33 0.072(2) 0.0256(15) 0.0349(17) -0.0155(13) 0.0057(16) 0.0115(15)
O1 0.089(4) 0.043(3) 0.032(3) -0.017(2) -0.014(3) 0.027(3)
C34 0.074(6) 0.066(5) 0.039(4) -0.022(4) -0.025(4) 0.031(5)
B1A 0.049(2) 0.049(2) 0.055(3) -0.024(2) -0.023(2) 0.0090(19)
O1A 0.054(2) 0.078(2) 0.144(4) -0.053(3) -0.048(2) 0.0190(18)
F2A 0.0707(15) 0.0448(12) 0.0331(11) -0.0148(9) 0.0011(10) 0.0113(11)
F3A 0.174(3) 0.0512(15) 0.0391(14) -0.0294(12) -0.0253(16) 0.0207(18)
F4A 0.145(3) 0.0450(14) 0.0729(19) -0.0342(14) -0.0450(19) 0.0032(16)
F5A 0.0621(14) 0.0427(12) 0.0610(15) -0.0207(11) -0.0108(11) -0.0025(10)
F6A 0.0750(16) 0.0494(13) 0.0358(11) -0.0221(10) 0.0003(10) -0.0059(11)
F8A 0.0497(12) 0.0431(11) 0.0433(11) -0.0198(9) -0.0139(9) 0.0110(9)
F9A 0.0919(19) 0.0547(14) 0.0395(12) -0.0166(11) -0.0189(12) 0.0289(13)
F10A 0.109(2) 0.0428(15) 0.0716(19) -0.0012(13) -0.0063(17) -0.0052(15)
F11A 0.171(4) 0.068(2) 0.157(4) 0.002(3) -0.079(4) -0.062(3)
F12A 0.134(3) 0.076(2) 0.112(3) -0.010(2) -0.075(3) -0.035(2)
F14A 0.108(2) 0.0730(19) 0.095(2) -0.0405(17) -0.070(2) 0.0296(17)
F15A 0.190(4) 0.084(2) 0.076(2) -0.0455(18) -0.087(2) 0.041(2)
F16A 0.181(4) 0.0682(19) 0.0417(15) -0.0322(14) -0.0331(18) 0.029(2)
F17A 0.0866(19) 0.0682(17) 0.0472(14) -0.0319(13) -0.0023(12) 0.0116(14)
F18A 0.0504(12) 0.0621(14) 0.0364(11) -0.0261(10) -0.0085(9) 0.0062(10)
F19A 0.095(3) 0.365(12) 0.296(9) -0.232(9) -0.122(5) 0.092(5)
F20A 0.131(4) 0.239(8) 0.112(4) -0.080(4) -0.016(3) 0.028(4)
F21A 0.135(5) 0.198(7) 0.288(9) 0.013(7) -0.138(6) 0.026(5)
C1A 0.0418(18) 0.0395(17) 0.0353(17) -0.0184(14) -0.0116(13) 0.0133(13)
C2A 0.058(2) 0.0382(17) 0.0347(17) -0.0174(14) -0.0089(15) 0.0182(15)
C3A 0.090(3) 0.042(2) 0.039(2) -0.0247(17) -0.0199(19) 0.020(2)
C4A 0.085(3) 0.0392(19) 0.055(2) -0.0285(18) -0.032(2) 0.0190(19)
C5A 0.049(2) 0.0350(17) 0.049(2) -0.0199(15) -0.0120(16) 0.0095(14)
C6A 0.0441(18) 0.0450(18) 0.0356(17) -0.0229(15) -0.0114(13) 0.0128(14)
C7A 0.055(2) 0.0413(19) 0.047(2) -0.0209(17) -0.0118(17) -0.0019(16)
C8A 0.054(2) 0.0361(17) 0.0387(18) -0.0190(14) -0.0093(15) 0.0098(15)
C9A 0.066(3) 0.045(2) 0.040(2) -0.0209(16) -0.0057(17) 0.0127(18)
C10A 0.084(3) 0.039(2) 0.054(3) -0.0077(19) -0.006(2) -0.003(2)
C11A 0.099(4) 0.048(3) 0.089(4) -0.007(3) -0.033(3) -0.026(3)
C12A 0.070(3) 0.067(3) 0.061(3) -0.014(2) -0.024(2) -0.015(2)
C13A 0.072(3) 0.0376(18) 0.049(2) -0.0188(16) -0.0343(19) 0.0074(17)
C14A 0.111(4) 0.044(2) 0.075(3) -0.030(2) -0.063(3) 0.024(2)
C15A 0.133(5) 0.055(3) 0.050(3) -0.028(2) -0.050(3) 0.015(3)
C16A 0.119(4) 0.049(2) 0.047(2) -0.028(2) -0.032(3) 0.020(3)
C17A 0.095(4) 0.040(2) 0.037(2) -0.0164(16) -0.018(2) 0.003(2)
C18A 0.071(3) 0.0389(18) 0.0331(18) -0.0152(14) -0.0168(16) 0.0015(17)
C19A 0.110(6) 0.246(12) 0.307(14) -0.223(12) -0.145(8) 0.114(7)
C20A 0.098(6) 0.219(12) 0.197(11) -0.151(10) -0.088(7) 0.097(7)

loop_
_atom_type_symbol
_atom_type_description
_atom_type_scat_dispersion_real
_atom_type_scat_dispersion_imag
_atom_type_scat_source
C C 0.0033 0.0016 'International Tables Vol C Tables 4.2.6.8 and 6.1.1.4'
H H 0.0000 0.0000 'International Tables Vol C Tables 4.2.6.8 and 6.1.1.4'
B B 0.0013 0.0007 'International Tables Vol C Tables 4.2.6.8 and 6.1.1.4'
N N 0.0061 0.0033 'International Tables Vol C Tables 4.2.6.8 and 6.1.1.4'
O O 0.0106 0.0060 'International Tables Vol C Tables 4.2.6.8 and 6.1.1.4'
F F 0.0171 0.0103 'International Tables Vol C Tables 4.2.6.8 and 6.1.1.4'
Pt Pt -1.7033 8.3905 'International Tables Vol C Tables 4.2.6.8 and 6.1.1.4'

loop_
_geom_angle_atom_site_label_1
_geom_angle_atom_site_label_2
_geom_angle_atom_site_label_3
_geom_angle
_geom_angle_site_symmetry_1
_geom_angle_site_symmetry_3
_geom_angle_publ_flag
C33 Pt1 C33 98.98(13) . 2_655 yes
C33 Pt1 N1 167.89(11) . . yes
C33 Pt1 N1 93.07(12) 2_655 . yes
C33 Pt1 N2 92.66(11) . . yes
C33 Pt1 N2 168.31(11) 2_655 . yes
N1 Pt1 N2 75.30(10) . . yes
C33 Pt1 Pt1 49.60(9) . 2_655 yes
C33 Pt1 Pt1 49.39(10) 2_655 2_655 yes
N1 Pt1 Pt1 142.45(7) . 2_655 yes
N2 Pt1 Pt1 142.25(7) . 2_655 yes
C1 N1 C5 117.9(3) . . ?
C1 N1 Pt1 118.0(2) . . ?
C5 N1 Pt1 123.98(19) . . ?
C2 N2 C19 118.0(2) . . ?
C2 N2 Pt1 118.0(2) . . ?
C19 N2 Pt1 124.01(19) . . ?
N1 C1 C3 126.3(3) . . ?
N1 C1 C2 114.2(3) . . ?
C3 C1 C2 119.5(3) . . ?
N2 C2 C4 126.3(3) . . ?
N2 C2 C1 114.0(3) . . ?
C4 C2 C1 119.7(3) . . ?
C6 C5 C10 122.0(3) . . ?
C6 C5 N1 120.2(3) . . ?
C10 C5 N1 117.8(3) . . ?
C5 C6 C7 119.2(4) . . ?
C6 C7 C8 118.2(3) . . ?
C6 C7 C11 120.2(5) . . ?
C8 C7 C11 121.5(4) . . ?
C9 C8 C7 122.5(3) . . ?
C8 C9 C10 118.3(4) . . ?
C8 C9 C15 119.4(3) . . ?
C10 C9 C15 122.3(3) . . ?
C5 C10 C9 119.9(3) . . ?
C12 C11 C14 114.2(10) . . ?
C12 C11 C13 106.4(7) . . ?
C14 C11 C13 106.5(9) . . ?
C12 C11 C7 110.4(5) . . ?
C14 C11 C7 110.8(5) . . ?
C13 C11 C7 108.1(5) . . ?
C17 C15 C18 109.1(5) . . ?
C17 C15 C9 109.9(4) . . ?
C18 C15 C9 111.9(3) . . ?
C17 C15 C16 109.5(4) . . ?
C18 C15 C16 107.4(4) . . ?
C9 C15 C16 109.0(4) . . ?
C20 C19 C24 122.3(3) . . ?
C20 C19 N2 118.9(3) . . ?
C24 C19 N2 118.8(3) . . ?
C19 C20 C21 119.5(3) . . ?
C20 C21 C22 117.4(3) . . ?
C20 C21 C25 121.4(3) . . ?
C22 C21 C25 121.2(3) . . ?
C23 C22 C21 123.5(3) . . ?
C22 C23 C24 118.1(3) . . ?
C22 C23 C29 121.7(3) . . ?
C24 C23 C29 120.1(3) . . ?
C19 C24 C23 119.2(3) . . ?
C27 C25 C26 111.8(5) . . ?
C27 C25 C21 110.5(4) . . ?
C26 C25 C21 113.8(3) . . ?
C27 C25 C28 106.0(5) . . ?
C26 C25 C28 106.2(4) . . ?
C21 C25 C28 108.2(4) . . ?
C32 C29 C31 110.7(7) . . ?
C32 C29 C30 108.8(8) . . ?
C31 C29 C30 104.0(8) . . ?
C32 C29 C23 112.9(4) . . ?
C31 C29 C23 108.0(4) . . ?
C30 C29 C23 112.1(4) . . ?
O1 C33 Pt1 111.9(3) . . ?
O1 C33 Pt1 112.8(3) . 2_655 ?
Pt1 C33 Pt1 81.02(13) . 2_655 ?
C34 O1 C33 121.4(5) . . ?
O1A B1A C7A 106.1(4) . . ?
O1A B1A C13A 111.0(4) . . ?
C7A B1A C13A 107.6(3) . . ?
O1A B1A C1A 108.8(4) . . ?
C7A B1A C1A 112.7(3) . . ?
C13A B1A C1A 110.5(3) . . ?
C19A O1A B1A 128.9(6) . . ?
C6A C1A C2A 112.9(3) . . ?
C6A C1A B1A 127.0(3) . . ?
C2A C1A B1A 119.9(3) . . ?
F2A C2A C3A 115.9(3) . . ?
F2A C2A C1A 119.7(4) . . ?
C3A C2A C1A 124.4(4) . . ?
F3A C3A C2A 120.9(4) . . ?
F3A C3A C4A 120.3(4) . . ?
C2A C3A C4A 118.8(4) . . ?
F4A C4A C5A 121.0(4) . . ?
F4A C4A C3A 119.7(4) . . ?
C5A C4A C3A 119.3(4) . . ?
F5A C5A C4A 119.5(4) . . ?
F5A C5A C6A 120.7(3) . . ?
C4A C5A C6A 119.7(4) . . ?
F6A C6A C5A 114.4(3) . . ?
F6A C6A C1A 120.9(3) . . ?
C5A C6A C1A 124.7(3) . . ?
C12A C7A C8A 112.1(4) . . ?
C12A C7A B1A 120.3(4) . . ?
C8A C7A B1A 127.6(4) . . ?
F8A C8A C7A 120.7(3) . . ?
F8A C8A C9A 115.1(4) . . ?
C7A C8A C9A 124.2(4) . . ?
C10A C9A F9A 118.7(4) . . ?
C10A C9A C8A 120.3(4) . . ?
F9A C9A C8A 121.0(4) . . ?
C9A C10A F10A 122.1(5) . . ?
C9A C10A C11A 118.9(4) . . ?
F10A C10A C11A 119.0(5) . . ?
F11A C11A C10A 120.7(5) . . ?
F11A C11A C12A 120.2(6) . . ?
C10A C11A C12A 119.1(5) . . ?
F12A C12A C7A 119.4(4) . . ?
F12A C12A C11A 115.2(5) . . ?
C7A C12A C11A 125.3(5) . . ?
C18A C13A C14A 111.5(4) . . ?
C18A C13A B1A 120.2(3) . . ?
C14A C13A B1A 128.2(4) . . ?
F14A C14A C13A 120.1(5) . . ?
F14A C14A C15A 116.9(4) . . ?
C13A C14A C15A 123.0(5) . . ?
C16A C15A F15A 122.0(5) . . ?
C16A C15A C14A 120.5(4) . . ?
F15A C15A C14A 117.5(6) . . ?
C15A C16A F16A 119.6(4) . . ?
C15A C16A C17A 120.3(5) . . ?
F16A C16A C17A 120.1(5) . . ?
F17A C17A C16A 120.6(4) . . ?
F17A C17A C18A 121.7(4) . . ?
C16A C17A C18A 117.6(5) . . ?
F18A C18A C13A 118.7(3) . . ?
F18A C18A C17A 114.2(4) . . ?
C13A C18A C17A 127.0(4) . . ?
O1A C19A C20A 114.0(9) . . ?
F20A C20A F19A 102.4(11) . . ?
F20A C20A F21A 103.0(8) . . ?
F19A C20A F21A 115.0(10) . . ?
F20A C20A C19A 116.7(10) . . ?
F19A C20A C19A 115.4(7) . . ?
F21A C20A C19A 104.2(11) . . ?

loop_
_geom_bond_atom_site_label_1
_geom_bond_atom_site_label_2
_geom_bond_distance
_geom_bond_site_symmetry_2
_geom_bond_publ_flag
Pt1 C33 2.002(3) . yes
Pt1 C33 2.009(3) 2_655 yes
Pt1 N1 2.094(3) . yes
Pt1 N2 2.104(2) . yes
Pt1 Pt1 2.6053(2) 2_655 yes
N1 C1 1.294(4) . ?
N1 C5 1.443(4) . ?
N2 C2 1.291(4) . ?
N2 C19 1.451(4) . ?
C1 C3 1.492(4) . ?
C1 C2 1.508(4) . ?
C2 C4 1.489(4) . ?
C5 C6 1.383(5) . ?
C5 C10 1.386(5) . ?
C6 C7 1.397(6) . ?
C7 C8 1.407(7) . ?
C7 C11 1.538(6) . ?
C8 C9 1.386(6) . ?
C9 C10 1.388(5) . ?
C9 C15 1.528(6) . ?
C11 C12 1.440(10) . ?
C11 C14 1.484(11) . ?
C11 C13 1.527(10) . ?
C15 C17 1.525(6) . ?
C15 C18 1.525(7) . ?
C15 C16 1.544(6) . ?
C19 C20 1.380(5) . ?
C19 C24 1.391(5) . ?
C20 C21 1.396(5) . ?
C21 C22 1.408(5) . ?
C21 C25 1.533(6) . ?
C22 C23 1.374(6) . ?
C23 C24 1.399(5) . ?
C23 C29 1.542(5) . ?
C25 C27 1.496(6) . ?
C25 C26 1.507(6) . ?
C25 C28 1.587(8) . ?
C29 C32 1.446(6) . ?
C29 C31 1.478(8) . ?
C29 C30 1.487(10) . ?
C33 O1 1.516(7) . ?
C33 Pt1 2.009(3) 2_655 ?
O1 C34 1.458(12) . ?
B1A O1A 1.450(6) . ?
B1A C7A 1.650(6) . ?
B1A C13A 1.660(7) . ?
B1A C1A 1.674(6) . ?
O1A C19A 1.250(10) . ?
F2A C2A 1.352(4) . ?
F3A C3A 1.331(5) . ?
F4A C4A 1.349(5) . ?
F5A C5A 1.347(5) . ?
F6A C6A 1.351(4) . ?
F8A C8A 1.341(5) . ?
F9A C9A 1.337(5) . ?
F10A C10A 1.349(5) . ?
F11A C11A 1.351(6) . ?
F12A C12A 1.372(6) . ?
F14A C14A 1.350(6) . ?
F15A C15A 1.360(6) . ?
F16A C16A 1.349(6) . ?
F17A C17A 1.339(6) . ?
F18A C18A 1.344(5) . ?
F19A C20A 1.320(11) . ?
F20A C20A 1.257(12) . ?
F21A C20A 1.337(14) . ?
C1A C6A 1.390(5) . ?
C1A C2A 1.393(5) . ?
C2A C3A 1.385(6) . ?
C3A C4A 1.386(7) . ?
C4A C5A 1.360(6) . ?
C5A C6A 1.374(5) . ?
C7A C12A 1.373(6) . ?
C7A C8A 1.388(6) . ?
C8A C9A 1.396(6) . ?
C9A C10A 1.336(7) . ?
C10A C11A 1.371(8) . ?
C11A C12A 1.390(8) . ?
C13A C18A 1.390(6) . ?
C13A C14A 1.402(6) . ?
C14A C15A 1.419(8) . ?
C15A C16A 1.347(8) . ?
C16A C17A 1.359(7) . ?
C17A C18A 1.397(6) . ?
C19A C20A 1.495(11) . ?
